data_7006254
loop_
_publ_author_name
'Janzen, Daron E.'
'Botros, Maikel E.'
'VanDerveer, Donald G.'
'Grant, Gregory J.'

_publ_section_title
;
 Fixation of atmospheric carbon dioxide by a cadmium(ii) macrocyclic
 complex
;
_journal_issue 45
_journal_name_full 'Dalton Transactions'
_journal_page_first 5316
_journal_paper_doi 10.1039/b711187h
_journal_year 2007
_chemical_formula_sum 'C12 H30.5 Cd Cl2 N2 O14.25'
_chemical_formula_weight 614.18
_chemical_name_systematic
;
?
;
_space_group_IT_number 20
_symmetry_cell_setting orthorhombic
_symmetry_space_group_name_Hall 'C 2c 2'
_symmetry_space_group_name_H-M 'C 2 2 21'
_atom_sites_solution_hydrogens geom
_atom_sites_solution_primary direct
_atom_sites_solution_secondary difmap
_audit_creation_method SHELXL-97
_cell_angle_alpha 90.00
_cell_angle_beta 90.00
_cell_angle_gamma 90.00
_cell_formula_units_Z 4
_cell_length_a 9.7500(19)
_cell_length_b 20.124(6)
_cell_length_c 11.594(2)
_cell_measurement_reflns_used 4047
_cell_measurement_temperature 158(2)
_cell_measurement_theta_max 26.3820
_cell_measurement_theta_min 2.7296
_cell_volume 2274.8(9)
_computing_cell_refinement 'CrystalClear (Rigaku/MSC,2001)'
_computing_data_collection 'CrystalClear (Rigaku/MSC,2001)'
_computing_data_reduction 'CrystalClear (Rigaku/MSC,2001)'
_computing_molecular_graphics 'SHELXTL 6.10 (Bruker AXS,2000)'
_computing_publication_material 'SHELXTL 6.10 (Bruker AXS,2000)'
_computing_structure_refinement 'SHELXTL 6.10 (Bruker AXS,2000)'
_computing_structure_solution 'SHELXTL 6.10 (Bruker AXS,2000)'
_diffrn_ambient_temperature 158(2)
_diffrn_detector_area_resol_mean 14.6306
_diffrn_measured_fraction_theta_full 0.995
_diffrn_measured_fraction_theta_max 0.995
_diffrn_measurement_details
;
scan:
Number of images: 260
Slice: -40.0000 - 90.0000
Image width: 0.5000
Exp time: 20.0000
Rotation axis: Omega
Omega: 0.0000
Chi: 0.0000
Phi: 0.0000
XTD: 27.5460
2theta: -0.4802
scan:
Number of images: 240
Slice: -40.0000 - 80.0000
Image width: 0.5000
Exp time: 20.0000
Rotation axis: Omega
Omega: 0.0000
Chi: 45.0000
Phi: 90.0000
XTD: 27.5460
2theta: -0.4802

;
_diffrn_measurement_device
;
Mercury CCD (2x2 bin mode)
;
_diffrn_measurement_device_details
;
AFC8: Eulerian 3 circle
;
_diffrn_measurement_method dtprofit.ref
_diffrn_radiation_detector CCD
_diffrn_radiation_monochromator graphite
_diffrn_radiation_source 'normal-focus sealed tube'
_diffrn_radiation_type MoK\a
_diffrn_radiation_wavelength 0.71073
_diffrn_reflns_av_R_equivalents 0.0570
_diffrn_reflns_av_sigmaI/netI 0.0551
_diffrn_reflns_limit_h_max 11
_diffrn_reflns_limit_h_min -10
_diffrn_reflns_limit_k_max 23
_diffrn_reflns_limit_k_min -23
_diffrn_reflns_limit_l_max 13
_diffrn_reflns_limit_l_min -13
_diffrn_reflns_number 9171
_diffrn_reflns_reduction_process 'Lp corrections applied'
_diffrn_reflns_theta_full 25.04
_diffrn_reflns_theta_max 25.04
_diffrn_reflns_theta_min 2.91
_diffrn_standards_decay_% 0
_diffrn_standards_interval_count 0
_diffrn_standards_interval_time 0
_diffrn_standards_number 0
_exptl_absorpt_coefficient_mu 1.265
_exptl_absorpt_correction_T_max 0.8630
_exptl_absorpt_correction_T_min 0.8630
_exptl_absorpt_correction_type multi-scan
_exptl_absorpt_process_details 'REQAB, Rigaku/MSC, The Woodlands, TX, USA, 1999.'
_exptl_crystal_colour colorless
_exptl_crystal_density_diffrn 1.793
_exptl_crystal_density_method 'not measured'
_exptl_crystal_description polyhedron
_exptl_crystal_F_000 1250
_exptl_crystal_size_max 0.12
_exptl_crystal_size_mid 0.12
_exptl_crystal_size_min 0.12
_refine_diff_density_max 1.305
_refine_diff_density_min -0.783
_refine_diff_density_rms 0.135
_refine_ls_abs_structure_details 'Flack H D (1983), Acta Cryst. A39, 876-881'
_refine_ls_abs_structure_Flack 0.01(7)
_refine_ls_extinction_coef 0.0071(10)
_refine_ls_extinction_expression Fc^*^=kFc[1+0.001xFc^2^\l^3^/sin(2\q)]^-1/4^
_refine_ls_extinction_method SHELXL
_refine_ls_goodness_of_fit_ref 1.095
_refine_ls_hydrogen_treatment constr
_refine_ls_matrix_type full
_refine_ls_number_parameters 162
_refine_ls_number_reflns 2017
_refine_ls_number_restraints 0
_refine_ls_restrained_S_all 1.095
_refine_ls_R_factor_all 0.0597
_refine_ls_R_factor_gt 0.0530
_refine_ls_shift/su_max 0.000
_refine_ls_shift/su_mean 0.000
_refine_ls_structure_factor_coef Fsqd
_refine_ls_weighting_details 'calc w=1/[\s^2^(Fo^2^)+(0.0755P)^2^+6.5879P] where P=(Fo^2^+2Fc^2^)/3'
_refine_ls_weighting_scheme calc
_refine_ls_wR_factor_gt 0.1346
_refine_ls_wR_factor_ref 0.1428
_reflns_number_gt 1832
_reflns_number_total 2017
_reflns_threshold_expression >2sigma(I)
_cod_data_source_file b711187h.txt
_cod_data_source_block cd18n2o4
_cod_original_sg_symbol_H-M C2221
_cod_original_formula_sum 'C12 H30.50 Cd Cl2 N2 O14.25'
_cod_database_code 7006254

loop_
_symmetry_equiv_pos_as_xyz
'x, y, z'
'-x, -y, z+1/2'
'x, -y, -z'
'-x, y, -z+1/2'
'x+1/2, y+1/2, z'
'-x+1/2, -y+1/2, z+1/2'
'x+1/2, -y+1/2, -z'
'-x+1/2, y+1/2, -z+1/2'

loop_
_atom_site_label
_atom_site_type_symbol
_atom_site_fract_x
_atom_site_fract_y
_atom_site_fract_z
_atom_site_U_iso_or_equiv
_atom_site_adp_type
_atom_site_occupancy
_atom_site_symmetry_multiplicity
_atom_site_calc_flag
_atom_site_refinement_flags
_atom_site_disorder_assembly
_atom_site_disorder_group
Cd1 Cd 0.5000 0.34180(3) 0.2500 0.0335(3) Uani 1 2 d S . .
C1 C 0.5340(11) 0.1721(4) 0.3069(8) 0.054(3) Uani 1 1 d . . .
H1A H 0.5063 0.1333 0.3491 0.065 Uiso 1 1 calc R . .
H1B H 0.6315 0.1699 0.2962 0.065 Uiso 1 1 calc R . .
O2 O 0.5009(9) 0.2301(2) 0.3723(4) 0.0400(10) Uani 1 1 d . . .
C3 C 0.3718(10) 0.2228(5) 0.4322(7) 0.046(2) Uani 1 1 d . . .
H3A H 0.3880 0.2059 0.5084 0.056 Uiso 1 1 calc R . .
H3B H 0.3151 0.1915 0.3919 0.056 Uiso 1 1 calc R . .
C4 C 0.2994(10) 0.2883(5) 0.4398(7) 0.044(2) Uani 1 1 d . . .
H4A H 0.2101 0.2821 0.4729 0.053 Uiso 1 1 calc R . .
H4B H 0.3502 0.3178 0.4890 0.053 Uiso 1 1 calc R . .
N5 N 0.2858(7) 0.3182(3) 0.3239(5) 0.0355(15) Uani 1 1 d . . .
H5 H 0.2485 0.2860 0.2771 0.043 Uiso 1 1 calc R . .
C6 C 0.1907(9) 0.3749(4) 0.3210(8) 0.046(2) Uani 1 1 d . . .
H6A H 0.1153 0.3663 0.3721 0.055 Uiso 1 1 calc R . .
H6B H 0.1545 0.3796 0.2444 0.055 Uiso 1 1 calc R . .
C7 C 0.2598(9) 0.4385(5) 0.3559(8) 0.046(2) Uani 1 1 d . . .
H7A H 0.1966 0.4750 0.3518 0.055 Uiso 1 1 calc R . .
H7B H 0.2940 0.4354 0.4334 0.055 Uiso 1 1 calc R . .
O8 O 0.3681(6) 0.4476(3) 0.2779(5) 0.0428(17) Uani 1 1 d . . .
C9 C 0.4459(10) 0.5075(4) 0.2958(9) 0.051(2) Uani 1 1 d . . .
H9A H 0.4868 0.5076 0.3711 0.061 Uiso 1 1 calc R . .
H9B H 0.3881 0.5459 0.2886 0.061 Uiso 1 1 calc R . .
O1 O 0.6023(7) 0.3706(3) 0.4281(5) 0.0510(16) Uani 1 1 d . . .
Cl1 Cl 0.0000 0.19361(11) 0.2500 0.0339(5) Uani 1 2 d S . .
O9 O 0.0425(15) 0.2564(6) 0.2066(11) 0.059(4) Uani 0.50 1 d P . .
O10 O 0.0532(15) 0.1549(5) 0.3391(7) 0.092(6) Uani 0.75 1 d P . .
O11 O 0.1332(14) 0.1968(11) 0.1982(11) 0.118(6) Uani 0.75 1 d P . .
Cl2 Cl 0.3636(4) 0.0000 0.5000 0.0968(19) Uani 1 2 d S . .
O12 O 0.375(4) 0.0286(14) 0.3607(17) 0.176(16) Uani 0.50 1 d P . .
O13 O 0.4128(17) 0.0558(6) 0.5372(13) 0.154(6) Uani 1 1 d . . .
O14 O 0.2236(14) 0.0000 0.5000 0.099(4) Uani 1 2 d S . .
O15 O 0.5000 -0.0197(9) 0.2500 0.022(6) Uani 0.25 2 d SP . .

loop_
_atom_site_aniso_label
_atom_site_aniso_U_11
_atom_site_aniso_U_22
_atom_site_aniso_U_33
_atom_site_aniso_U_23
_atom_site_aniso_U_13
_atom_site_aniso_U_12
Cd1 0.0312(5) 0.0401(4) 0.0292(4) 0.000 0.0009(5) 0.000
C1 0.064(9) 0.045(4) 0.054(5) 0.003(4) 0.003(4) 0.007(4)
O2 0.033(2) 0.048(3) 0.039(2) 0.0018(19) 0.001(4) 0.001(4)
C3 0.050(6) 0.058(5) 0.031(4) 0.011(3) -0.001(4) -0.008(4)
C4 0.043(5) 0.059(5) 0.031(4) 0.003(4) 0.007(4) -0.009(4)
N5 0.034(4) 0.041(4) 0.032(3) 0.001(3) -0.001(3) 0.000(3)
C6 0.028(4) 0.045(5) 0.064(6) -0.006(4) 0.013(4) -0.002(4)
C7 0.038(5) 0.049(5) 0.051(5) -0.012(4) 0.018(4) 0.002(4)
O8 0.037(3) 0.034(3) 0.057(5) -0.010(2) 0.006(2) -0.002(2)
C9 0.045(5) 0.036(4) 0.071(6) -0.012(4) 0.015(4) -0.002(4)
O1 0.059(4) 0.054(4) 0.040(3) 0.005(3) -0.015(3) -0.022(3)
Cl1 0.0339(11) 0.0383(11) 0.0295(9) 0.000 -0.003(2) 0.000
O9 0.071(12) 0.049(7) 0.058(7) 0.007(5) -0.017(6) -0.032(7)
O10 0.191(16) 0.052(5) 0.033(4) -0.008(4) -0.064(7) 0.060(7)
O11 0.065(8) 0.212(17) 0.077(8) -0.028(10) 0.027(6) 0.004(11)
Cl2 0.034(2) 0.052(2) 0.204(6) -0.051(3) 0.000 0.000
O12 0.29(4) 0.18(2) 0.063(11) 0.078(14) -0.073(16) -0.16(2)
O13 0.173(13) 0.110(9) 0.180(13) -0.014(9) -0.039(10) -0.083(9)
O14 0.069(8) 0.102(10) 0.127(11) -0.033(9) 0.000 0.000
O15 0.031(14) 0.024(10) 0.010(9) 0.000 0.049(14) 0.000

loop_
_atom_type_symbol
_atom_type_description
_atom_type_scat_dispersion_real
_atom_type_scat_dispersion_imag
_atom_type_scat_source
C C 0.0033 0.0016 'International Tables Vol C Tables 4.2.6.8 and 6.1.1.4'
H H 0.0000 0.0000 'International Tables Vol C Tables 4.2.6.8 and 6.1.1.4'
Cd Cd -0.8075 1.2024 'International Tables Vol C Tables 4.2.6.8 and 6.1.1.4'
Cl Cl 0.1484 0.1585 'International Tables Vol C Tables 4.2.6.8 and 6.1.1.4'
N N 0.0061 0.0033 'International Tables Vol C Tables 4.2.6.8 and 6.1.1.4'
O O 0.0106 0.0060 'International Tables Vol C Tables 4.2.6.8 and 6.1.1.4'

loop_
_geom_angle_atom_site_label_1
_geom_angle_atom_site_label_2
_geom_angle_atom_site_label_3
_geom_angle
_geom_angle_site_symmetry_1
_geom_angle_site_symmetry_3
_geom_angle_publ_flag
N5 Cd1 N5 156.2(3) 4_655 . ?
N5 Cd1 O1 96.2(2) 4_655 4_655 ?
N5 Cd1 O1 89.6(2) . 4_655 ?
N5 Cd1 O1 89.6(2) 4_655 . ?
N5 Cd1 O1 96.2(2) . . ?
O1 Cd1 O1 151.7(3) 4_655 . ?
N5 Cd1 O8 70.3(2) 4_655 4_655 ?
N5 Cd1 O8 133.4(2) . 4_655 ?
O1 Cd1 O8 84.0(2) 4_655 4_655 ?
O1 Cd1 O8 71.9(2) . 4_655 ?
N5 Cd1 O8 133.4(2) 4_655 . ?
N5 Cd1 O8 70.3(2) . . ?
O1 Cd1 O8 71.9(2) 4_655 . ?
O1 Cd1 O8 84.0(2) . . ?
O8 Cd1 O8 63.8(3) 4_655 . ?
O2 C1 C1 111.9(7) . 4_655 ?
C1 O2 C3 111.6(7) . . ?
O2 C3 C4 110.4(7) . . ?
N5 C4 C3 110.3(7) . . ?
C6 N5 C4 113.1(7) . . ?
C6 N5 Cd1 113.7(5) . . ?
C4 N5 Cd1 109.9(5) . . ?
N5 C6 C7 111.9(7) . . ?
O8 C7 C6 105.9(6) . . ?
C7 O8 C9 114.4(6) . . ?
C7 O8 Cd1 111.0(5) . . ?
C9 O8 Cd1 117.3(5) . . ?
O8 C9 C9 105.6(6) . 4_655 ?
O10 Cl1 O10 112.1(8) 4 . ?
O10 Cl1 O9 110.1(6) 4 . ?
O10 Cl1 O9 130.5(7) . . ?
O10 Cl1 O9 130.5(7) 4 4 ?
O10 Cl1 O9 110.1(6) . 4 ?
O9 Cl1 O9 54.6(12) . 4 ?
O10 Cl1 O11 92.9(10) 4 . ?
O10 Cl1 O11 89.9(9) . . ?
O9 Cl1 O11 63.1(10) . . ?
O9 Cl1 O11 111.9(11) 4 . ?
O10 Cl1 O11 89.9(9) 4 4 ?
O10 Cl1 O11 92.9(10) . 4 ?
O9 Cl1 O11 111.9(11) . 4 ?
O9 Cl1 O11 63.1(10) 4 4 ?
O11 Cl1 O11 174.9(18) . 4 ?
O9 O9 Cl1 62.7(6) 4 . ?
O9 O9 O11 115.3(9) 4 . ?
Cl1 O9 O11 58.8(8) . . ?
Cl1 O11 O9 58.1(7) . . ?
O13 Cl2 O13 136.5(16) 3_556 . ?
O13 Cl2 O14 111.7(8) 3_556 . ?
O13 Cl2 O14 111.7(8) . . ?
O13 Cl2 O12 87.3(14) 3_556 . ?
O13 Cl2 O12 90.0(10) . . ?
O14 Cl2 O12 93.6(12) . . ?
O13 Cl2 O12 90.0(10) 3_556 3_556 ?
O13 Cl2 O12 87.3(14) . 3_556 ?
O14 Cl2 O12 93.6(12) . 3_556 ?
O12 Cl2 O12 173(2) . 3_556 ?

loop_
_geom_bond_atom_site_label_1
_geom_bond_atom_site_label_2
_geom_bond_distance
_geom_bond_site_symmetry_2
_geom_bond_publ_flag
Cd1 N5 2.306(7) 4_655 ?
Cd1 N5 2.306(7) . ?
Cd1 O1 2.365(6) 4_655 ?
Cd1 O1 2.365(6) . ?
Cd1 O8 2.509(5) 4_655 ?
Cd1 O8 2.509(5) . ?
C1 O2 1.429(10) . ?
C1 C1 1.48(2) 4_655 ?
O2 C3 1.445(12) . ?
C3 C4 1.499(13) . ?
C4 N5 1.478(10) . ?
N5 C6 1.471(12) . ?
C6 C7 1.503(13) . ?
C7 O8 1.402(10) . ?
O8 C9 1.439(10) . ?
C9 C9 1.497(18) 4_655 ?
Cl1 O10 1.393(7) 4 ?
Cl1 O10 1.393(7) . ?
Cl1 O9 1.422(12) . ?
Cl1 O9 1.422(12) 4 ?
Cl1 O11 1.432(13) . ?
Cl1 O11 1.432(13) 4 ?
O9 O9 1.30(3) 4 ?
O9 O11 1.49(2) . ?
Cl2 O13 1.295(11) 3_556 ?
Cl2 O13 1.295(11) . ?
Cl2 O14 1.365(14) . ?
Cl2 O12 1.718(16) . ?
Cl2 O12 1.718(16) 3_556 ?
